data_4072477
loop_
_publ_author_name
'Clarke, Matthew L.'
'D\'iaz-Valenzuela, M. Bel\'en'
'Slawin, Alexandra M. Z.'

_publ_section_title
;
 Hydrogenation of Aldehydes, Esters, Imines, and Ketones Catalyzed by a
 Ruthenium Complex of a Chiral Tridentate Ligand
;
_journal_issue 1
_journal_name_full Organometallics
_journal_page_first 16
_journal_paper_doi 10.1021/om060673b
_journal_volume 26
_journal_year 2007
_chemical_formula_moiety 'C27 H35 Cl2 N2 O P Ru S.(C H3 N)2'
_chemical_formula_sum 'C31 H41 Cl2 N4 O P Ru S'
_chemical_formula_weight 720.68
_chemical_name_systematic
; 
 ? 
;
_space_group_IT_number 19
_symmetry_cell_setting orthorhombic
_symmetry_space_group_name_Hall 'P 2ac 2ab'
_symmetry_space_group_name_H-M 'P 21 21 21'
_atom_sites_solution_hydrogens geom
_atom_sites_solution_primary direct
_atom_sites_solution_secondary difmap
_audit_creation_method SHELXL-97
_cell_angle_alpha 90.00
_cell_angle_beta 90.00
_cell_angle_gamma 90.00
_cell_formula_units_Z 4
_cell_length_a 9.6872(13)
_cell_length_b 14.333(2)
_cell_length_c 24.351(4)
_cell_measurement_reflns_used 11039
_cell_measurement_temperature 93(2)
_cell_measurement_theta_max 25.3491
_cell_measurement_theta_min 2.2653
_cell_volume 3381.1(9)
_computing_cell_refinement 'CrystalClear (Rigaku Corp., 2004)'
_computing_data_collection 'CrystalClear (Rigaku Corp., 2004)'
_computing_data_reduction 'CrystalClear (Rigaku Corp., 2004)'
_computing_molecular_graphics 'Bruker SHELXTL'
_computing_publication_material 'Bruker SHELXTL'
_computing_structure_refinement 'SHELXL-97 (Sheldrick, 1997)'
_computing_structure_solution 'SHELXS-97 (Sheldrick, 1990)'
_diffrn_ambient_temperature 93(2)
_diffrn_detector_area_resol_mean 0.83
_diffrn_measured_fraction_theta_full 0.986
_diffrn_measured_fraction_theta_max 0.986
_diffrn_measurement_device_type CCD
_diffrn_measurement_method dtprofit.ref
_diffrn_radiation_monochromator confocal
_diffrn_radiation_source 'rotating anode'
_diffrn_radiation_type MoK\a
_diffrn_radiation_wavelength 0.71073
_diffrn_reflns_av_R_equivalents 0.0472
_diffrn_reflns_av_sigmaI/netI 0.0647
_diffrn_reflns_limit_h_max 11
_diffrn_reflns_limit_h_min -9
_diffrn_reflns_limit_k_max 17
_diffrn_reflns_limit_k_min -10
_diffrn_reflns_limit_l_max 29
_diffrn_reflns_limit_l_min -29
_diffrn_reflns_number 20813
_diffrn_reflns_theta_full 25.32
_diffrn_reflns_theta_max 25.32
_diffrn_reflns_theta_min 2.26
_exptl_absorpt_coefficient_mu 0.761
_exptl_absorpt_correction_T_max 1.0000
_exptl_absorpt_correction_T_min 0.8093
_exptl_absorpt_correction_type multi-scan
_exptl_crystal_colour Yellow
_exptl_crystal_density_diffrn 1.416
_exptl_crystal_density_method 'not measured'
_exptl_crystal_description Prism
_exptl_crystal_F_000 1488
_exptl_crystal_size_max 0.1000
_exptl_crystal_size_mid 0.0300
_exptl_crystal_size_min 0.0300
_refine_diff_density_max 0.880
_refine_diff_density_min -0.470
_refine_diff_density_rms 0.096
_refine_ls_abs_structure_details 'Flack H D (1983), Acta Cryst. A39, 876-881'
_refine_ls_abs_structure_Flack -0.01(3)
_refine_ls_extinction_method none
_refine_ls_goodness_of_fit_ref 1.133
_refine_ls_hydrogen_treatment mixed
_refine_ls_matrix_type full
_refine_ls_number_parameters 386
_refine_ls_number_reflns 5997
_refine_ls_number_restraints 3
_refine_ls_restrained_S_all 1.133
_refine_ls_R_factor_all 0.0531
_refine_ls_R_factor_gt 0.0420
_refine_ls_shift/su_max 1.189
_refine_ls_shift/su_mean 0.024
_refine_ls_structure_factor_coef Fsqd
_refine_ls_weighting_details 'calc w=1/[\s^2^(Fo^2^)+(0.0127P)^2^+2.2775P] where P=(Fo^2^+2Fc^2^)/3'
_refine_ls_weighting_scheme calc
_refine_ls_wR_factor_gt 0.0683
_refine_ls_wR_factor_ref 0.0735
_reflns_number_gt 5262
_reflns_number_total 5997
_reflns_threshold_expression >2sigma(I)
_cod_data_source_file om060673bsi20060727_114213.cif
_cod_data_source_block bdmc1
_cod_depositor_comments
;
The following automatic conversions were performed:

'_symmetry_cell_setting' value 'Orthorhombic' changed to
'orthorhombic' according to
/home/saulius/struct/CIF-dictionaries/cif_core.dic dictionary named
'cif_core.dic' version 2.4.1 from 2010-06-29.

Automatic conversion script
Id: cif_fix_values 1715 2011-07-08 13:25:40Z adriana 
;
_cod_original_cell_volume 3381.0(9)
_cod_original_sg_symbol_H-M P2(1)2(1)2(1)
_cod_database_code 4072477

loop_
_symmetry_equiv_pos_as_xyz
'x, y, z'
'-x+1/2, -y, z+1/2'
'-x, y+1/2, -z+1/2'
'x+1/2, -y+1/2, -z'

loop_
_atom_site_label
_atom_site_type_symbol
_atom_site_fract_x
_atom_site_fract_y
_atom_site_fract_z
_atom_site_U_iso_or_equiv
_atom_site_adp_type
_atom_site_occupancy
_atom_site_symmetry_multiplicity
_atom_site_calc_flag
_atom_site_refinement_flags
Ru1 Ru 0.88241(3) 0.18354(2) 0.081348(15) 0.01316(9) Uani 1 1 d .
Cl1 Cl 0.63343(8) 0.17735(7) 0.08238(4) 0.0165(2) Uani 1 1 d .
Cl2 Cl 1.12490(9) 0.22033(7) 0.07720(5) 0.0172(2) Uani 1 1 d .
P1 P 0.90707(11) 0.08852(8) 0.15637(5) 0.0157(3) Uani 1 1 d .
C1 C 0.8283(4) 0.1420(3) 0.21739(19) 0.0180(11) Uani 1 1 d .
C2 C 0.8430(4) 0.2391(3) 0.2255(2) 0.0171(11) Uani 1 1 d .
C3 C 0.7791(4) 0.2806(4) 0.2712(2) 0.0244(12) Uani 1 1 d .
H3A H 0.7852 0.3461 0.2763 0.029 Uiso 1 1 calc R
C4 C 0.7070(4) 0.2268(4) 0.3089(2) 0.0269(13) Uani 1 1 d .
H4A H 0.6662 0.2559 0.3399 0.032 Uiso 1 1 calc R
C5 C 0.6938(5) 0.1319(4) 0.3021(2) 0.0333(14) Uani 1 1 d .
H5A H 0.6451 0.0954 0.3283 0.040 Uiso 1 1 calc R
C6 C 0.7528(5) 0.0902(3) 0.2561(2) 0.0241(11) Uani 1 1 d .
H6A H 0.7418 0.0249 0.2508 0.029 Uiso 1 1 calc R
C7 C 0.9263(4) 0.3003(3) 0.18646(19) 0.0211(11) Uani 1 1 d .
H7A H 0.9346 0.3639 0.2020 0.025 Uiso 1 1 calc R
H7B H 1.0205 0.2743 0.1825 0.025 Uiso 1 1 calc R
N8 N 0.8609(3) 0.3055(3) 0.13274(15) 0.0159(8) Uani 1 1 d D
H8N H 0.7644(17) 0.319(4) 0.142(2) 0.056(16) Uiso 1 1 d D
C9 C 0.9011(4) 0.3896(3) 0.09939(18) 0.0172(10) Uani 1 1 d .
H9A H 1.0029 0.3871 0.0925 0.021 Uiso 1 1 calc R
C10 C 0.8272(4) 0.3820(3) 0.04492(19) 0.0165(11) Uani 1 1 d .
H10A H 0.7258 0.3819 0.0526 0.020 Uiso 1 1 calc R
N10 N 0.8624(4) 0.2905(2) 0.01965(15) 0.0124(8) Uani 1 1 d D
H10B H 0.952(3) 0.292(3) 0.0007(18) 0.040(16) Uiso 1 1 d D
H10C H 0.802(4) 0.279(3) -0.0117(12) 0.045(17) Uiso 1 1 d D
C11 C 0.8565(5) 0.4626(3) 0.0063(2) 0.0231(12) Uani 1 1 d .
H11A H 0.7984 0.4564 -0.0269 0.028 Uiso 1 1 calc R
H11B H 0.9544 0.4604 -0.0052 0.028 Uiso 1 1 calc R
C12 C 0.8269(5) 0.5563(4) 0.0341(2) 0.0290(13) Uani 1 1 d .
H12A H 0.8568 0.6076 0.0097 0.035 Uiso 1 1 calc R
H12B H 0.7263 0.5626 0.0402 0.035 Uiso 1 1 calc R
C13 C 0.9025(4) 0.5640(3) 0.0891(2) 0.0282(12) Uani 1 1 d .
H13A H 1.0033 0.5644 0.0825 0.034 Uiso 1 1 calc R
H13B H 0.8774 0.6237 0.1070 0.034 Uiso 1 1 calc R
C14 C 0.8665(5) 0.4835(3) 0.1273(2) 0.0260(11) Uani 1 1 d .
H14A H 0.7669 0.4856 0.1364 0.031 Uiso 1 1 calc R
H14B H 0.9194 0.4894 0.1619 0.031 Uiso 1 1 calc R
C15 C 1.0853(4) 0.0660(3) 0.17973(19) 0.0160(10) Uani 1 1 d .
C16 C 1.1307(4) 0.0811(3) 0.23252(19) 0.0190(10) Uani 1 1 d .
H16A H 1.0684 0.1051 0.2591 0.023 Uiso 1 1 calc R
C17 C 1.2657(4) 0.0618(3) 0.2475(2) 0.0210(11) Uani 1 1 d .
H17A H 1.2955 0.0721 0.2842 0.025 Uiso 1 1 calc R
C18 C 1.3579(4) 0.0272(3) 0.2084(2) 0.0228(11) Uani 1 1 d .
H18A H 1.4508 0.0141 0.2182 0.027 Uiso 1 1 calc R
C19 C 1.3135(4) 0.0123(3) 0.1556(2) 0.0245(12) Uani 1 1 d .
H19A H 1.3766 -0.0105 0.1289 0.029 Uiso 1 1 calc R
C20 C 1.1785(4) 0.0300(3) 0.1408(2) 0.0202(11) Uani 1 1 d .
H20A H 1.1485 0.0180 0.1043 0.024 Uiso 1 1 calc R
C21 C 0.8317(4) -0.0295(3) 0.15721(19) 0.0179(11) Uani 1 1 d .
C22 C 0.9070(5) -0.1088(3) 0.1713(2) 0.0250(12) Uani 1 1 d .
H22A H 1.0010 -0.1025 0.1817 0.030 Uiso 1 1 calc R
C23 C 0.8473(4) -0.1967(4) 0.1705(2) 0.0285(12) Uani 1 1 d .
H23A H 0.9007 -0.2499 0.1800 0.034 Uiso 1 1 calc R
C24 C 0.7104(5) -0.2071(3) 0.1559(2) 0.0280(13) Uani 1 1 d .
H24A H 0.6699 -0.2674 0.1544 0.034 Uiso 1 1 calc R
C25 C 0.6334(5) -0.1293(3) 0.1436(2) 0.0313(13) Uani 1 1 d .
H25A H 0.5384 -0.1357 0.1346 0.038 Uiso 1 1 calc R
C26 C 0.6937(4) -0.0419(4) 0.1443(2) 0.0277(13) Uani 1 1 d .
H26A H 0.6389 0.0111 0.1356 0.033 Uiso 1 1 calc R
O1 O 1.0248(3) 0.0020(2) 0.02665(14) 0.0277(9) Uani 1 1 d .
S1 S 0.90794(11) 0.06801(8) 0.02070(5) 0.0169(3) Uani 1 1 d .
C27 C 0.9219(5) 0.1132(4) -0.04706(19) 0.0258(12) Uani 1 1 d .
H27A H 0.9953 0.1601 -0.0483 0.039 Uiso 1 1 calc R
H27B H 0.8341 0.1419 -0.0577 0.039 Uiso 1 1 calc R
H27C H 0.9439 0.0624 -0.0725 0.039 Uiso 1 1 calc R
C28 C 0.7615(5) -0.0033(4) 0.0091(3) 0.0441(16) Uani 1 1 d .
H28A H 0.7821 -0.0486 -0.0199 0.066 Uiso 1 1 calc R
H28B H 0.6834 0.0357 -0.0021 0.066 Uiso 1 1 calc R
H28C H 0.7380 -0.0366 0.0430 0.066 Uiso 1 1 calc R
N29 N 0.5133(5) 0.4248(4) 0.17754(19) 0.0426(13) Uani 1 1 d .
C29 C 0.4681(5) 0.3530(4) 0.1845(2) 0.0289(13) Uani 1 1 d .
C30 C 0.4152(5) 0.2587(4) 0.1934(2) 0.0399(15) Uani 1 1 d .
H30A H 0.4900 0.2135 0.1882 0.060 Uiso 1 1 calc R
H30B H 0.3412 0.2459 0.1670 0.060 Uiso 1 1 calc R
H30C H 0.3790 0.2535 0.2308 0.060 Uiso 1 1 calc R
N31 N 0.9483(5) -0.2179(4) -0.0546(3) 0.0583(16) Uani 1 1 d .
C31 C 1.0058(6) -0.2153(4) -0.0142(3) 0.0396(16) Uani 1 1 d .
C32 C 1.0820(6) -0.2140(4) 0.0370(2) 0.0433(15) Uani 1 1 d .
H32A H 1.0347 -0.2533 0.0641 0.065 Uiso 1 1 calc R
H32B H 1.0873 -0.1499 0.0508 0.065 Uiso 1 1 calc R
H32C H 1.1754 -0.2380 0.0308 0.065 Uiso 1 1 calc R

loop_
_atom_site_aniso_label
_atom_site_aniso_U_11
_atom_site_aniso_U_22
_atom_site_aniso_U_33
_atom_site_aniso_U_23
_atom_site_aniso_U_13
_atom_site_aniso_U_12
Ru1 0.01184(15) 0.01297(19) 0.01467(18) -0.00030(17) 0.00144(15) 0.00020(15)
Cl1 0.0123(4) 0.0179(6) 0.0193(5) 0.0022(6) -0.0003(5) -0.0011(4)
Cl2 0.0130(5) 0.0199(6) 0.0188(6) 0.0001(5) 0.0013(5) 0.0001(4)
P1 0.0147(6) 0.0151(7) 0.0173(7) 0.0043(5) 0.0021(5) 0.0020(5)
C1 0.015(2) 0.024(3) 0.015(3) 0.006(2) -0.0028(19) 0.0044(19)
C2 0.016(2) 0.020(3) 0.016(3) 0.000(2) -0.0053(18) 0.0022(19)
C3 0.022(3) 0.029(3) 0.022(3) -0.003(2) -0.002(2) 0.006(2)
C4 0.023(3) 0.041(4) 0.017(3) -0.001(3) 0.005(2) 0.005(2)
C5 0.030(3) 0.041(4) 0.028(4) 0.009(3) 0.007(2) 0.002(2)
C6 0.029(3) 0.017(3) 0.026(3) 0.002(2) 0.008(2) 0.003(2)
C7 0.027(2) 0.012(3) 0.024(3) 0.001(2) 0.001(2) -0.0028(19)
N8 0.019(2) 0.012(2) 0.017(2) -0.0022(17) 0.0026(15) 0.0023(18)
C9 0.017(2) 0.011(3) 0.024(3) 0.0016(19) 0.0024(19) 0.0003(19)
C10 0.011(2) 0.020(3) 0.019(3) 0.005(2) 0.0023(18) 0.0026(18)
N10 0.011(2) 0.014(2) 0.012(2) -0.0001(16) -0.0013(16) -0.0014(15)
C11 0.021(3) 0.020(3) 0.029(3) 0.004(2) 0.000(2) 0.001(2)
C12 0.029(3) 0.023(3) 0.035(4) -0.002(3) -0.001(2) 0.000(2)
C13 0.034(3) 0.013(3) 0.037(3) -0.006(2) 0.012(3) -0.003(2)
C14 0.028(3) 0.022(3) 0.028(3) -0.008(2) 0.002(2) -0.001(2)
C15 0.016(2) 0.015(3) 0.017(3) 0.008(2) 0.0002(18) -0.0002(18)
C16 0.016(2) 0.019(3) 0.022(3) 0.007(2) 0.004(2) 0.000(2)
C17 0.021(2) 0.025(3) 0.018(3) 0.006(2) -0.003(2) -0.004(2)
C18 0.016(2) 0.029(3) 0.024(3) 0.007(2) -0.002(2) 0.001(2)
C19 0.018(2) 0.025(3) 0.030(3) 0.003(3) 0.007(2) 0.007(2)
C20 0.019(2) 0.021(3) 0.020(3) 0.008(2) -0.005(2) 0.004(2)
C21 0.018(2) 0.017(3) 0.019(3) 0.001(2) 0.0061(19) 0.0015(18)
C22 0.024(3) 0.021(3) 0.030(3) 0.005(2) 0.000(2) 0.006(2)
C23 0.032(3) 0.017(3) 0.036(3) 0.002(2) 0.000(2) 0.007(2)
C24 0.028(3) 0.016(3) 0.040(4) 0.002(2) 0.008(2) -0.002(2)
C25 0.016(3) 0.022(3) 0.056(4) 0.006(3) 0.004(2) -0.004(2)
C26 0.015(2) 0.024(3) 0.044(4) 0.011(3) 0.006(2) 0.002(2)
O1 0.0338(19) 0.023(2) 0.027(2) -0.0042(18) -0.0072(15) 0.0138(16)
S1 0.0155(6) 0.0176(7) 0.0176(7) -0.0023(5) 0.0011(5) -0.0003(5)
C27 0.037(3) 0.024(3) 0.016(3) -0.006(2) -0.002(2) 0.003(2)
C28 0.032(3) 0.042(4) 0.059(4) -0.033(3) 0.021(3) -0.020(3)
N29 0.060(3) 0.045(4) 0.023(3) -0.005(3) -0.015(2) -0.017(3)
C29 0.031(3) 0.038(4) 0.017(3) -0.008(3) -0.003(2) -0.007(3)
C30 0.049(4) 0.034(4) 0.037(4) 0.002(3) 0.014(3) -0.004(3)
N31 0.066(4) 0.052(4) 0.056(4) -0.020(3) 0.005(3) -0.014(3)
C31 0.037(3) 0.034(4) 0.047(4) -0.014(3) 0.012(3) -0.005(2)
C32 0.054(4) 0.023(3) 0.053(4) 0.003(3) 0.005(3) -0.004(2)

loop_
_atom_type_symbol
_atom_type_description
_atom_type_scat_dispersion_real
_atom_type_scat_dispersion_imag
_atom_type_scat_source
C C 0.0033 0.0016 'International Tables Vol C Tables 4.2.6.8 and 6.1.1.4'
H H 0.0000 0.0000 'International Tables Vol C Tables 4.2.6.8 and 6.1.1.4'
N N 0.0061 0.0033 'International Tables Vol C Tables 4.2.6.8 and 6.1.1.4'
O O 0.0106 0.0060 'International Tables Vol C Tables 4.2.6.8 and 6.1.1.4'
P P 0.1023 0.0942 'International Tables Vol C Tables 4.2.6.8 and 6.1.1.4'
S S 0.1246 0.1234 'International Tables Vol C Tables 4.2.6.8 and 6.1.1.4'
Cl Cl 0.1484 0.1585 'International Tables Vol C Tables 4.2.6.8 and 6.1.1.4'
Ru Ru -1.2594 0.8363 'International Tables Vol C Tables 4.2.6.8 and 6.1.1.4'

loop_
_geom_angle_atom_site_label_1
_geom_angle_atom_site_label_2
_geom_angle_atom_site_label_3
_geom_angle
N10 Ru1 N8 79.62(13)
N10 Ru1 S1 94.37(10)
N8 Ru1 S1 173.85(11)
N10 Ru1 P1 171.14(10)
N8 Ru1 P1 91.67(10)
S1 Ru1 P1 94.30(5)
N10 Ru1 Cl2 84.42(10)
N8 Ru1 Cl2 86.64(9)
S1 Ru1 Cl2 91.53(4)
P1 Ru1 Cl2 93.54(4)
N10 Ru1 Cl1 86.77(10)
N8 Ru1 Cl1 85.82(9)
S1 Ru1 Cl1 95.18(4)
P1 Ru1 Cl1 94.24(4)
Cl2 Ru1 Cl1 169.31(4)
C1 P1 C21 102.1(2)
C1 P1 C15 102.3(2)
C21 P1 C15 101.9(2)
C1 P1 Ru1 110.69(15)
C21 P1 Ru1 120.88(16)
C15 P1 Ru1 116.57(14)
C6 C1 C2 118.6(5)
C6 C1 P1 122.5(4)
C2 C1 P1 118.9(4)
C3 C2 C1 118.9(5)
C3 C2 C7 119.0(4)
C1 C2 C7 122.1(4)
C4 C3 C2 120.7(5)
C4 C3 H3A 119.6
C2 C3 H3A 119.6
C5 C4 C3 121.1(5)
C5 C4 H4A 119.5
C3 C4 H4A 119.5
C4 C5 C6 118.9(5)
C4 C5 H5A 120.5
C6 C5 H5A 120.6
C5 C6 C1 121.7(5)
C5 C6 H6A 119.1
C1 C6 H6A 119.1
N8 C7 C2 111.1(3)
N8 C7 H7A 109.4
C2 C7 H7A 109.4
N8 C7 H7B 109.4
C2 C7 H7B 109.4
H7A C7 H7B 108.0
C7 N8 C9 114.4(3)
C7 N8 Ru1 115.9(3)
C9 N8 Ru1 108.1(2)
C7 N8 H8N 103(3)
C9 N8 H8N 102(3)
Ru1 N8 H8N 113(3)
N8 C9 C10 107.0(3)
N8 C9 C14 113.9(3)
C10 C9 C14 110.2(4)
N8 C9 H9A 108.5
C10 C9 H9A 108.5
C14 C9 H9A 108.5
N10 C10 C9 108.5(3)
N10 C10 C11 111.9(4)
C9 C10 C11 113.6(4)
N10 C10 H10A 107.5
C9 C10 H10A 107.5
C11 C10 H10A 107.5
C10 N10 Ru1 111.0(3)
C10 N10 H10B 112(3)
Ru1 N10 H10B 106(3)
C10 N10 H10C 110(3)
Ru1 N10 H10C 118(3)
H10B N10 H10C 100(4)
C10 C11 C12 111.1(4)
C10 C11 H11A 109.4
C12 C11 H11A 109.4
C10 C11 H11B 109.4
C12 C11 H11B 109.4
H11A C11 H11B 108.0
C13 C12 C11 111.1(4)
C13 C12 H12A 109.4
C11 C12 H12A 109.4
C13 C12 H12B 109.4
C11 C12 H12B 109.4
H12A C12 H12B 108.0
C14 C13 C12 111.7(4)
C14 C13 H13A 109.3
C12 C13 H13A 109.3
C14 C13 H13B 109.3
C12 C13 H13B 109.3
H13A C13 H13B 107.9
C13 C14 C9 110.0(4)
C13 C14 H14A 109.7
C9 C14 H14A 109.7
C13 C14 H14B 109.7
C9 C14 H14B 109.6
H14A C14 H14B 108.2
C16 C15 C20 118.9(4)
C16 C15 P1 124.0(3)
C20 C15 P1 117.1(3)
C15 C16 C17 121.1(4)
C15 C16 H16A 119.5
C17 C16 H16A 119.5
C16 C17 C18 119.6(4)
C16 C17 H17A 120.2
C18 C17 H17A 120.2
C19 C18 C17 119.6(4)
C19 C18 H18A 120.2
C17 C18 H18A 120.2
C18 C19 C20 120.9(5)
C18 C19 H19A 119.5
C20 C19 H19A 119.5
C19 C20 C15 119.9(5)
C19 C20 H20A 120.1
C15 C20 H20A 120.1
C26 C21 C22 117.2(4)
C26 C21 P1 119.8(4)
C22 C21 P1 123.0(3)
C23 C22 C21 121.3(4)
C23 C22 H22A 119.4
C21 C22 H22A 119.4
C24 C23 C22 120.2(4)
C24 C23 H23A 119.9
C22 C23 H23A 119.9
C25 C24 C23 119.3(5)
C25 C24 H24A 120.4
C23 C24 H24A 120.4
C24 C25 C26 120.2(4)
C24 C25 H25A 119.9
C26 C25 H25A 119.9
C25 C26 C21 121.8(5)
C25 C26 H26A 119.1
C21 C26 H26A 119.1
O1 S1 C28 105.0(2)
O1 S1 C27 105.4(2)
C28 S1 C27 97.1(3)
O1 S1 Ru1 119.56(14)
C28 S1 Ru1 116.40(18)
C27 S1 Ru1 110.63(17)
S1 C27 H27A 109.5
S1 C27 H27B 109.5
H27A C27 H27B 109.5
S1 C27 H27C 109.5
H27A C27 H27C 109.5
H27B C27 H27C 109.5
S1 C28 H28A 109.5
S1 C28 H28B 109.5
H28A C28 H28B 109.5
S1 C28 H28C 109.5
H28A C28 H28C 109.5
H28B C28 H28C 109.5
N29 C29 C30 177.8(6)
C29 C30 H30A 109.5
C29 C30 H30B 109.5
H30A C30 H30B 109.5
C29 C30 H30C 109.5
H30A C30 H30C 109.5
H30B C30 H30C 109.5
N31 C31 C32 178.4(7)
C31 C32 H32A 109.5
C31 C32 H32B 109.5
H32A C32 H32B 109.5
C31 C32 H32C 109.5
H32A C32 H32C 109.5
H32B C32 H32C 109.5

loop_
_geom_bond_atom_site_label_1
_geom_bond_atom_site_label_2
_geom_bond_distance
Ru1 N10 2.155(4)
Ru1 N8 2.160(4)
Ru1 S1 2.2326(12)
Ru1 P1 2.2912(13)
Ru1 Cl2 2.4096(10)
Ru1 Cl1 2.4137(9)
P1 C1 1.838(5)
P1 C21 1.843(5)
P1 C15 1.846(4)
C1 C6 1.406(6)
C1 C2 1.413(6)
C2 C3 1.404(6)
C2 C7 1.525(6)
C3 C4 1.387(7)
C3 H3A 0.9500
C4 C5 1.376(7)
C4 H4A 0.9500
C5 C6 1.391(7)
C5 H5A 0.9500
C6 H6A 0.9500
C7 N8 1.456(6)
C7 H7A 0.9900
C7 H7B 0.9900
N8 C9 1.505(5)
N8 H8N 0.9799(11)
C9 C10 1.511(6)
C9 C14 1.545(6)
C9 H9A 1.0000
C10 N10 1.488(6)
C10 C11 1.516(6)
C10 H10A 1.0000
N10 H10B 0.9800(11)
N10 H10C 0.9800(11)
C11 C12 1.531(6)
C11 H11A 0.9900
C11 H11B 0.9900
C12 C13 1.530(7)
C12 H12A 0.9900
C12 H12B 0.9900
C13 C14 1.522(6)
C13 H13A 0.9900
C13 H13B 0.9900
C14 H14A 0.9900
C14 H14B 0.9900
C15 C16 1.376(6)
C15 C20 1.407(6)
C16 C17 1.386(6)
C16 H16A 0.9500
C17 C18 1.397(6)
C17 H17A 0.9500
C18 C19 1.371(7)
C18 H18A 0.9500
C19 C20 1.381(6)
C19 H19A 0.9500
C20 H20A 0.9500
C21 C26 1.386(6)
C21 C22 1.393(6)
C22 C23 1.386(6)
C22 H22A 0.9500
C23 C24 1.381(6)
C23 H23A 0.9500
C24 C25 1.375(6)
C24 H24A 0.9500
C25 C26 1.382(6)
C25 H25A 0.9500
C26 H26A 0.9500
O1 S1 1.483(3)
S1 C28 1.771(5)
S1 C27 1.778(5)
C27 H27A 0.9800
C27 H27B 0.9800
C27 H27C 0.9800
C28 H28A 0.9800
C28 H28B 0.9800
C28 H28C 0.9800
N29 C29 1.131(6)
C29 C30 1.461(7)
C30 H30A 0.9801
C30 H30B 0.9801
C30 H30C 0.9801
N31 C31 1.130(8)
C31 C32 1.449(8)
C32 H32A 0.9800
C32 H32B 0.9800
C32 H32C 0.9800

loop_
_geom_hbond_atom_site_label_D
_geom_hbond_atom_site_label_H
_geom_hbond_atom_site_label_A
_geom_hbond_distance_DH
_geom_hbond_distance_HA
_geom_hbond_distance_DA
_geom_hbond_angle_DHA
_geom_hbond_site_symmetry_A
N8 H8N Cl1 0.9799(11) 2.80(5) 3.119(4) 100(3) .
N10 H10B Cl1 0.9800(11) 2.717(19) 3.644(4) 158(4) 4
N10 H10C Cl2 0.9800(11) 2.339(12) 3.299(4) 166(4) 4_455

loop_
_geom_torsion_atom_site_label_1
_geom_torsion_atom_site_label_2
_geom_torsion_atom_site_label_3
_geom_torsion_atom_site_label_4
_geom_torsion
N10 Ru1 P1 C1 34.0(7)
N8 Ru1 P1 C1 23.66(18)
S1 Ru1 P1 C1 -157.80(16)
Cl2 Ru1 P1 C1 110.40(16)
Cl1 Ru1 P1 C1 -62.27(16)
N10 Ru1 P1 C21 153.1(6)
N8 Ru1 P1 C21 142.80(19)
S1 Ru1 P1 C21 -38.66(16)
Cl2 Ru1 P1 C21 -130.46(16)
Cl1 Ru1 P1 C21 56.87(17)
N10 Ru1 P1 C15 -82.3(7)
N8 Ru1 P1 C15 -92.60(19)
S1 Ru1 P1 C15 85.94(17)
Cl2 Ru1 P1 C15 -5.86(17)
Cl1 Ru1 P1 C15 -178.53(17)
C21 P1 C1 C6 10.1(4)
C15 P1 C1 C6 -95.1(4)
Ru1 P1 C1 C6 140.1(3)
C21 P1 C1 C2 -169.3(3)
C15 P1 C1 C2 85.5(4)
Ru1 P1 C1 C2 -39.3(4)
C6 C1 C2 C3 -1.5(6)
P1 C1 C2 C3 177.9(3)
C6 C1 C2 C7 178.3(4)
P1 C1 C2 C7 -2.3(6)
C1 C2 C3 C4 2.4(6)
C7 C2 C3 C4 -177.4(4)
C2 C3 C4 C5 -1.4(7)
C3 C4 C5 C6 -0.7(8)
C4 C5 C6 C1 1.6(8)
C2 C1 C6 C5 -0.5(7)
P1 C1 C6 C5 -179.9(4)
C3 C2 C7 N8 -113.4(4)
C1 C2 C7 N8 66.9(5)
C2 C7 N8 C9 157.6(3)
C2 C7 N8 Ru1 -75.5(4)
N10 Ru1 N8 C7 -152.0(3)
S1 Ru1 N8 C7 -139.8(8)
P1 Ru1 N8 C7 26.4(3)
Cl2 Ru1 N8 C7 -67.0(3)
Cl1 Ru1 N8 C7 120.6(3)
N10 Ru1 N8 C9 -22.1(2)
S1 Ru1 N8 C9 -9.9(10)
P1 Ru1 N8 C9 156.3(2)
Cl2 Ru1 N8 C9 62.9(2)
Cl1 Ru1 N8 C9 -109.5(2)
C7 N8 C9 C10 178.4(3)
Ru1 N8 C9 C10 47.7(3)
C7 N8 C9 C14 -59.5(5)
Ru1 N8 C9 C14 169.7(3)
N8 C9 C10 N10 -55.3(4)
C14 C9 C10 N10 -179.6(3)
N8 C9 C10 C11 179.6(3)
C14 C9 C10 C11 55.3(5)
C9 C10 N10 Ru1 35.9(4)
C11 C10 N10 Ru1 161.9(3)
N8 Ru1 N10 C10 -7.5(2)
S1 Ru1 N10 C10 173.8(2)
P1 Ru1 N10 C10 -18.0(8)
Cl2 Ru1 N10 C10 -95.1(2)
Cl1 Ru1 N10 C10 78.8(2)
N10 C10 C11 C12 -177.0(3)
C9 C10 C11 C12 -53.7(5)
C10 C11 C12 C13 52.7(5)
C11 C12 C13 C14 -55.9(5)
C12 C13 C14 C9 57.4(5)
N8 C9 C14 C13 -176.4(3)
C10 C9 C14 C13 -56.1(5)
C1 P1 C15 C16 5.0(4)
C21 P1 C15 C16 -100.3(4)
Ru1 P1 C15 C16 125.9(3)
C1 P1 C15 C20 -175.8(4)
C21 P1 C15 C20 78.8(4)
Ru1 P1 C15 C20 -54.9(4)
C20 C15 C16 C17 0.2(7)
P1 C15 C16 C17 179.4(3)
C15 C16 C17 C18 0.5(7)
C16 C17 C18 C19 -0.3(7)
C17 C18 C19 C20 -0.7(7)
C18 C19 C20 C15 1.5(7)
C16 C15 C20 C19 -1.3(7)
P1 C15 C20 C19 179.5(4)
C1 P1 C21 C26 71.6(4)
C15 P1 C21 C26 177.1(4)
Ru1 P1 C21 C26 -51.7(4)
C1 P1 C21 C22 -107.3(4)
C15 P1 C21 C22 -1.8(5)
Ru1 P1 C21 C22 129.4(4)
C26 C21 C22 C23 2.2(7)
P1 C21 C22 C23 -178.8(4)
C21 C22 C23 C24 -0.5(7)
C22 C23 C24 C25 -1.6(8)
C23 C24 C25 C26 1.9(8)
C24 C25 C26 C21 -0.1(8)
C22 C21 C26 C25 -2.0(8)
P1 C21 C26 C25 179.0(4)
N10 Ru1 S1 O1 129.63(19)
N8 Ru1 S1 O1 117.7(9)
P1 Ru1 S1 O1 -48.56(17)
Cl2 Ru1 S1 O1 45.11(17)
Cl1 Ru1 S1 O1 -143.23(17)
N10 Ru1 S1 C28 -102.5(3)
N8 Ru1 S1 C28 -114.5(9)
P1 Ru1 S1 C28 79.3(3)
Cl2 Ru1 S1 C28 172.9(2)
Cl1 Ru1 S1 C28 -15.4(3)
N10 Ru1 S1 C27 6.99(19)
N8 Ru1 S1 C27 -5.0(9)
P1 Ru1 S1 C27 -171.20(17)
Cl2 Ru1 S1 C27 -77.53(16)
Cl1 Ru1 S1 C27 94.13(16)
